data_7054197
loop_
_publ_author_name
'Gl\"ocklhofer, Florian'
'Lumpi, Daniel'
'St\"oger, Berthold'
'Fr\"ohlich, Johannes'

_publ_section_title
;
 Multigram synthesis of bis[(trimethylsilyl)ethynyl]benzenes suitable for
 post-polymerization modification
;
_journal_issue 6
_journal_name_full 'New Journal of Chemistry'
_journal_page_first 2229
_journal_paper_doi 10.1039/c4nj00011k
_journal_volume 38
_journal_year 2014
_chemical_formula_sum 'C28 H46 S2 Si2'
_chemical_formula_weight 503
_chemical_name_systematic ' ?'
_space_group_IT_number 15
_symmetry_cell_setting monoclinic
_symmetry_Int_Tables_number 15
_symmetry_space_group_name_Hall '-C 2yc'
_symmetry_space_group_name_H-M 'C 1 2/c 1'
_cell_angle_alpha 90
_cell_angle_beta 103.184(2)
_cell_angle_gamma 90
_cell_formula_units_Z 4
_cell_length_a 26.9821(16)
_cell_length_b 6.2025(3)
_cell_length_c 18.9375(11)
_cell_measurement_reflns_used 9868
_cell_measurement_temperature 100
_cell_measurement_theta_max 25.7
_cell_measurement_theta_min 2.2
_cell_volume 3085.8(3)
_diffrn_ambient_temperature 100
_diffrn_measured_fraction_theta_full 0.99
_diffrn_measured_fraction_theta_max 0.99
_diffrn_measurement_device 'four-cycle diffractometer'
_diffrn_measurement_device_type 'Bruker CCD'
_diffrn_radiation_monochromator graphite
_diffrn_radiation_probe x-ray
_diffrn_radiation_source 'X-ray tube'
_diffrn_radiation_type 'Mo K\a'
_diffrn_radiation_wavelength 0.71073
_diffrn_reflns_av_R_equivalents 0.0479
_diffrn_reflns_av_sigmaI/netI 0.0271
_diffrn_reflns_limit_h_max 34
_diffrn_reflns_limit_h_min -34
_diffrn_reflns_limit_k_max 7
_diffrn_reflns_limit_k_min -8
_diffrn_reflns_limit_l_max 24
_diffrn_reflns_limit_l_min -24
_diffrn_reflns_number 41622
_diffrn_reflns_theta_full 27.74
_diffrn_reflns_theta_max 27.74
_diffrn_reflns_theta_min 1.55
_exptl_absorpt_coefficient_mu 0.264
_exptl_absorpt_correction_T_max 0.99
_exptl_absorpt_correction_T_min 0.91
_exptl_absorpt_correction_type multi-scan
_exptl_absorpt_process_details SADABS
_exptl_crystal_colour 'clear yellow'
_exptl_crystal_density_diffrn 1.0823
_exptl_crystal_description plate
_exptl_crystal_F_000 1096
_exptl_crystal_size_max 0.53
_exptl_crystal_size_mid 0.30
_exptl_crystal_size_min 0.04
_refine_diff_density_max 0.38
_refine_diff_density_min -0.25
_refine_ls_extinction_method none
_refine_ls_goodness_of_fit_gt 1.94
_refine_ls_goodness_of_fit_ref 1.76
_refine_ls_hydrogen_treatment constr
_refine_ls_number_constraints 92
_refine_ls_number_parameters 145
_refine_ls_number_reflns 3589
_refine_ls_number_restraints 0
_refine_ls_R_factor_all 0.0513
_refine_ls_R_factor_gt 0.0335
_refine_ls_shift/su_max 0.0170
_refine_ls_shift/su_mean 0.0012
_refine_ls_structure_factor_coef F
_refine_ls_weighting_details w=1/(\s^2^(F)+0.0001F^2^)
_refine_ls_weighting_scheme sigma
_refine_ls_wR_factor_gt 0.0362
_refine_ls_wR_factor_ref 0.0375
_reflns_number_gt 2773
_reflns_number_total 3589
_reflns_threshold_expression I>3\s(I)
_cod_data_source_file c4nj00011k2.cif
_cod_data_source_block I
_cod_depositor_comments
;
The following automatic conversions were performed:

'_diffrn_radiation_probe' value 'X-ray' changed to 'x-ray' according
to
/usr/data/users/saulius/crontab/automatic-downloads/rss-feeds/RSC/lib/dictionaries/cif_core.dic
dictionary named 'cif_core.dic' version 2.4.2 from 2011-04-26.

Automatic conversion script
Id: cif_fix_values 2281 2013-09-26 08:29:07Z andrius 
;
_cod_database_code 7054197

loop_
_symmetry_equiv_pos_site_id
_symmetry_equiv_pos_as_xyz
1 x,y,z
2 -x,y,-z+1/2
3 -x,-y,-z
4 x,-y,z+1/2
5 x+1/2,y+1/2,z
6 -x+1/2,y+1/2,-z+1/2
7 -x+1/2,-y+1/2,-z
8 x+1/2,-y+1/2,z+1/2

loop_
_atom_site_label
_atom_site_type_symbol
_atom_site_fract_x
_atom_site_fract_y
_atom_site_fract_z
_atom_site_adp_type
_atom_site_U_iso_or_equiv
_atom_site_symmetry_multiplicity
_atom_site_occupancy
_atom_site_calc_flag
S1 S 0.655392(13) -0.01416(6) 0.03963(2) Uani 0.01905(12) 8 1 d
Si1 Si 0.662447(14) -0.55604(6) 0.23870(2) Uani 0.01469(13) 8 1 d
C1 C 0.72795(5) -0.3256(2) 0.05506(7) Uani 0.0138(4) 8 1 d
C2 C 0.70783(5) -0.1398(2) 0.01591(7) Uani 0.0140(4) 8 1 d
C3 C 0.73050(5) -0.0678(2) -0.03862(7) Uani 0.0146(4) 8 1 d
C4 C 0.70681(5) -0.4043(2) 0.11319(7) Uani 0.0151(4) 8 1 d
C5 C 0.68987(5) -0.4695(2) 0.16257(7) Uani 0.0167(4) 8 1 d
C6 C 0.70108(5) -0.4340(2) 0.32293(8) Uani 0.0205(5) 8 1 d
C7 C 0.59592(5) -0.4540(3) 0.21874(8) Uani 0.0244(5) 8 1 d
C8 C 0.66404(6) -0.8543(2) 0.24576(8) Uani 0.0223(5) 8 1 d
C9 C 0.64223(5) 0.2062(2) -0.02438(7) Uani 0.0170(5) 8 1 d
C10 C 0.59637(5) 0.3352(2) -0.01406(8) Uani 0.0197(5) 8 1 d
C11 C 0.58245(5) 0.5056(2) -0.07290(8) Uani 0.0223(5) 8 1 d
C12 C 0.53785(5) 0.6495(2) -0.06733(8) Uani 0.0240(5) 8 1 d
C13 C 0.52629(6) 0.8179(3) -0.12650(9) Uani 0.0328(6) 8 1 d
C14 C 0.48230(7) 0.9668(3) -0.12220(11) Uani 0.0431(7) 8 1 d
H1c3 H 0.717259 0.058498 -0.065728 Uiso 0.0175 8 1 d
H1c6 H 0.688166 -0.480215 0.363676 Uiso 0.0247 8 1 d
H2c6 H 0.735879 -0.479046 0.329466 Uiso 0.0247 8 1 d
H3c6 H 0.699195 -0.279763 0.319215 Uiso 0.0247 8 1 d
H1c7 H 0.578621 -0.510948 0.253694 Uiso 0.0293 8 1 d
H2c7 H 0.596208 -0.299425 0.221226 Uiso 0.0293 8 1 d
H3c7 H 0.578572 -0.499017 0.170989 Uiso 0.0293 8 1 d
H1c8 H 0.647157 -0.915815 0.200084 Uiso 0.0268 8 1 d
H2c8 H 0.698757 -0.902425 0.258198 Uiso 0.0268 8 1 d
H3c8 H 0.647027 -0.898953 0.282639 Uiso 0.0268 8 1 d
H1c10 H 0.604315 0.403677 0.032618 Uiso 0.0236 8 1 d
H2c10 H 0.568004 0.239887 -0.016389 Uiso 0.0236 8 1 d
H1c11 H 0.575598 0.437417 -0.119642 Uiso 0.0267 8 1 d
H2c11 H 0.611709 0.593187 -0.0733 Uiso 0.0267 8 1 d
H1c12 H 0.508186 0.562306 -0.069138 Uiso 0.0288 8 1 d
H2c12 H 0.544895 0.7191 -0.020834 Uiso 0.0288 8 1 d
H1c13 H 0.519463 0.748282 -0.172998 Uiso 0.0394 8 1 d
H2c13 H 0.556262 0.902129 -0.125663 Uiso 0.0394 8 1 d
H1c14 H 0.477759 1.070747 -0.160698 Uiso 0.0517 8 1 d
H2c14 H 0.451726 0.883545 -0.126858 Uiso 0.0517 8 1 d
H3c14 H 0.489643 1.040033 -0.076339 Uiso 0.0517 8 1 d
H1c9 H 0.671416 0.298956 -0.017557 Uiso 0.0204 8 1 d
H2c9 H 0.635601 0.150152 -0.072887 Uiso 0.0204 8 1 d

loop_
_atom_site_aniso_label
_atom_site_aniso_type_symbol
_atom_site_aniso_U_11
_atom_site_aniso_U_22
_atom_site_aniso_U_33
_atom_site_aniso_U_12
_atom_site_aniso_U_13
_atom_site_aniso_U_23
S1 S 0.02059(18) 0.0208(2) 0.01771(19) 0.00472(15) 0.00839(14) 0.00321(16)
Si1 Si 0.01710(19) 0.0143(2) 0.0135(2) 0.00044(15) 0.00516(15) 0.00230(16)
C1 C 0.0167(6) 0.0135(8) 0.0108(7) -0.0030(5) 0.0023(5) -0.0008(5)
C2 C 0.0156(6) 0.0137(8) 0.0120(7) -0.0007(5) 0.0020(5) -0.0022(6)
C3 C 0.0184(7) 0.0119(8) 0.0125(7) -0.0004(5) 0.0016(5) 0.0001(6)
C4 C 0.0159(7) 0.0118(8) 0.0165(7) 0.0012(5) 0.0013(5) -0.0012(6)
C5 C 0.0185(7) 0.0146(8) 0.0167(7) 0.0011(6) 0.0033(6) 0.0012(6)
C6 C 0.0274(8) 0.0165(9) 0.0179(7) 0.0006(6) 0.0055(6) 0.0018(6)
C7 C 0.0204(7) 0.0261(10) 0.0273(9) 0.0024(6) 0.0065(6) 0.0023(7)
C8 C 0.0276(8) 0.0204(9) 0.0203(8) -0.0014(6) 0.0082(6) 0.0017(6)
C9 C 0.0188(7) 0.0166(8) 0.0152(7) 0.0030(6) 0.0030(6) 0.0022(6)
C10 C 0.0190(7) 0.0220(9) 0.0177(8) 0.0042(6) 0.0038(6) -0.0018(6)
C11 C 0.0234(7) 0.0222(9) 0.0212(8) 0.0067(6) 0.0050(6) -0.0004(6)
C12 C 0.0206(7) 0.0239(9) 0.0262(9) 0.0069(6) 0.0025(6) -0.0028(7)
C13 C 0.0303(9) 0.0288(10) 0.0370(10) 0.0102(7) 0.0025(8) 0.0038(8)
C14 C 0.0321(9) 0.0294(11) 0.0613(14) 0.0119(8) -0.0030(9) 0.0003(9)

loop_
_atom_type_symbol
_atom_type_scat_dispersion_real
_atom_type_scat_dispersion_imag
_atom_type_scat_source
C 0.0033 0.0016 'International Tables Vol C tables 4.2.6.8 and 6.1.1.1'
H 0.0000 0.0000 'International Tables Vol C tables 4.2.6.8 and 6.1.1.1'
S 0.1246 0.1234 'International Tables Vol C tables 4.2.6.8 and 6.1.1.1'
Si 0.0817 0.0704 'International Tables Vol C tables 4.2.6.8 and 6.1.1.1'

loop_
_geom_angle_atom_site_label_1
_geom_angle_atom_site_label_2
_geom_angle_atom_site_label_3
_geom_angle_site_symmetry_1
_geom_angle_site_symmetry_3
_geom_angle
C5 Si1 C6 . . 107.83(7)
C5 Si1 C7 . . 106.43(7)
C5 Si1 C8 . . 109.87(7)
C6 Si1 C7 . . 111.29(7)
C6 Si1 C8 . . 110.21(6)
C7 Si1 C8 . . 111.08(7)
C2 C1 C3 . 7_645 120.12(13)
C2 C1 C4 . . 120.56(13)
C3 C1 C4 7_645 . 119.31(12)
S1 C2 C1 . . 117.56(11)
S1 C2 C3 . . 124.28(10)
C1 C2 C3 . . 118.16(13)
C1 C3 C2 7_645 . 121.72(13)
C1 C3 H1c3 7_645 . 119.14
C2 C3 H1c3 . . 119.14
C1 C4 C5 . . 178.93(13)
Si1 C5 C4 . . 177.11(13)
Si1 C6 H1c6 . . 109.47
Si1 C6 H2c6 . . 109.47
Si1 C6 H3c6 . . 109.47
H1c6 C6 H2c6 . . 109.47
H1c6 C6 H3c6 . . 109.47
H2c6 C6 H3c6 . . 109.47
Si1 C7 H1c7 . . 109.47
Si1 C7 H2c7 . . 109.47
Si1 C7 H3c7 . . 109.47
H1c7 C7 H2c7 . . 109.47
H1c7 C7 H3c7 . . 109.47
H2c7 C7 H3c7 . . 109.47
Si1 C8 H1c8 . . 109.47
Si1 C8 H2c8 . . 109.47
Si1 C8 H3c8 . . 109.47
H1c8 C8 H2c8 . . 109.47
H1c8 C8 H3c8 . . 109.47
H2c8 C8 H3c8 . . 109.47
C10 C9 H1c9 . . 109.47
C10 C9 H2c9 . . 109.47
H1c9 C9 H2c9 . . 108.29
C9 C10 C11 . . 110.09(13)
C9 C10 H1c10 . . 109.47
C9 C10 H2c10 . . 109.47
C11 C10 H1c10 . . 109.47
C11 C10 H2c10 . . 109.47
H1c10 C10 H2c10 . . 108.84
C10 C11 C12 . . 115.12(13)
C10 C11 H1c11 . . 109.47
C10 C11 H2c11 . . 109.47
C12 C11 H1c11 . . 109.47
C12 C11 H2c11 . . 109.47
H1c11 C11 H2c11 . . 103.16
C11 C12 C13 . . 112.76(14)
C11 C12 H1c12 . . 109.47
C11 C12 H2c12 . . 109.47
C13 C12 H1c12 . . 109.47
C13 C12 H2c12 . . 109.47
H1c12 C12 H2c12 . . 105.97
C12 C13 C14 . . 114.31(15)
C12 C13 H1c13 . . 109.47
C12 C13 H2c13 . . 109.47
C14 C13 H1c13 . . 109.47
C14 C13 H2c13 . . 109.47
H1c13 C13 H2c13 . . 104.16
C13 C14 H1c14 . . 109.47
C13 C14 H2c14 . . 109.47
C13 C14 H3c14 . . 109.47
H1c14 C14 H2c14 . . 109.47
H1c14 C14 H3c14 . . 109.47
H2c14 C14 H3c14 . . 109.47

loop_
_geom_bond_atom_site_label_1
_geom_bond_atom_site_label_2
_geom_bond_site_symmetry_2
_geom_bond_distance
S1 C2 . 1.7611(15)
Si1 C5 . 1.8442(16)
Si1 C6 . 1.8561(14)
Si1 C7 . 1.8590(15)
Si1 C8 . 1.8543(15)
C1 C2 . 1.4100(19)
C1 C3 7_645 1.397(2)
C1 C4 . 1.436(2)
C2 C3 . 1.388(2)
C3 H1c3 . 0.96
C4 C5 . 1.201(2)
C6 H1c6 . 0.96
C6 H2c6 . 0.96
C6 H3c6 . 0.96
C7 H1c7 . 0.96
C7 H2c7 . 0.96
C7 H3c7 . 0.96
C8 H1c8 . 0.96
C8 H2c8 . 0.96
C8 H3c8 . 0.96
C9 C10 . 1.523(2)
C9 H1c9 . 0.96
C9 H2c9 . 0.96
C10 C11 . 1.519(2)
C10 H1c10 . 0.96
C10 H2c10 . 0.96
C11 C12 . 1.521(2)
C11 H1c11 . 0.96
C11 H2c11 . 0.96
C12 C13 . 1.511(2)
C12 H1c12 . 0.96
C12 H2c12 . 0.96
C13 C14 . 1.521(2)
C13 H1c13 . 0.96
C13 H2c13 . 0.96
C14 H1c14 . 0.96
C14 H2c14 . 0.96
C14 H3c14 . 0.96
